data_1504674
loop_
_publ_author_name
'Deng, Haibing'
'Yang, Xiaobao'
'Tong, Zhaolong'
'Li, Zhong'
'Zhai, Hongbin'

_publ_section_title
;
 Expedient synthesis of the tetracyclic core of ent-nakadomarin A.
;
_journal_issue 9
_journal_name_full 'Organic letters'
_journal_page_first 1791
_journal_page_last 1793
_journal_paper_doi 10.1021/ol800579j
_journal_volume 10
_journal_year 2008
_chemical_absolute_configuration ad
_chemical_formula_sum 'C33 H35 N3 O11 S'
_chemical_formula_weight 681.70
_chemical_name_systematic
;

 ?

;
_space_group_IT_number 4
_symmetry_cell_setting monoclinic
_symmetry_space_group_name_Hall 'P 2yb'
_symmetry_space_group_name_H-M 'P 1 21 1'
_atom_sites_solution_hydrogens geom
_atom_sites_solution_primary direct
_atom_sites_solution_secondary difmap
_audit_creation_method SHELXL-97
_cell_angle_alpha 90.00
_cell_angle_beta 98.485(3)
_cell_angle_gamma 90.00
_cell_formula_units_Z 2
_cell_length_a 7.5429(17)
_cell_length_b 12.175(3)
_cell_length_c 18.830(4)
_cell_measurement_reflns_used 2109
_cell_measurement_temperature 296(2)
_cell_measurement_theta_max 20.83
_cell_measurement_theta_min 2.73
_cell_volume 1710.3(7)
_computing_cell_refinement 'Bruker SMART'
_computing_data_collection 'Bruker SMART'
_computing_data_reduction 'Bruker SAINT'
_computing_molecular_graphics 'Bruker SHELXTL'
_computing_publication_material 'Bruker SHELXTL'
_computing_structure_refinement 'SHELXL-97 (Sheldrick, 1997)'
_computing_structure_solution 'SHELXS-97 (Sheldrick, 1990)'
_diffrn_ambient_temperature 296(2)
_diffrn_measured_fraction_theta_full 0.998
_diffrn_measured_fraction_theta_max 0.998
_diffrn_measurement_device_type 'CCD area detector'
_diffrn_measurement_method 'phi and omega scans'
_diffrn_radiation_monochromator graphite
_diffrn_radiation_source 'fine-focus sealed tube'
_diffrn_radiation_type MoK\a
_diffrn_radiation_wavelength 0.71073
_diffrn_reflns_av_R_equivalents 0.0252
_diffrn_reflns_av_sigmaI/netI 0.0531
_diffrn_reflns_limit_h_max 8
_diffrn_reflns_limit_h_min -8
_diffrn_reflns_limit_k_max 14
_diffrn_reflns_limit_k_min -13
_diffrn_reflns_limit_l_max 22
_diffrn_reflns_limit_l_min -13
_diffrn_reflns_number 8954
_diffrn_reflns_theta_full 25.04
_diffrn_reflns_theta_max 25.04
_diffrn_reflns_theta_min 2.00
_exptl_absorpt_coefficient_mu 0.158
_exptl_absorpt_correction_T_max 0.9691
_exptl_absorpt_correction_T_min 0.9542
_exptl_absorpt_correction_type multi-scan
_exptl_absorpt_process_details sadabs
_exptl_crystal_density_diffrn 1.324
_exptl_crystal_density_method 'not measured'
_exptl_crystal_F_000 716
_exptl_crystal_size_max 0.30
_exptl_crystal_size_mid 0.30
_exptl_crystal_size_min 0.20
_refine_diff_density_max 0.139
_refine_diff_density_min -0.133
_refine_diff_density_rms 0.031
_refine_ls_abs_structure_details 'Flack H D (1983), Acta Cryst. A39, 876-881'
_refine_ls_abs_structure_Flack 0.09(8)
_refine_ls_extinction_coef 0.0035(7)
_refine_ls_extinction_expression Fc^*^=kFc[1+0.001xFc^2^\l^3^/sin(2\q)]^-1/4^
_refine_ls_extinction_method SHELXL
_refine_ls_goodness_of_fit_ref 1.030
_refine_ls_hydrogen_treatment constr
_refine_ls_matrix_type full
_refine_ls_number_parameters 439
_refine_ls_number_reflns 5837
_refine_ls_number_restraints 1
_refine_ls_restrained_S_all 1.030
_refine_ls_R_factor_all 0.0720
_refine_ls_R_factor_gt 0.0464
_refine_ls_shift/su_max 0.000
_refine_ls_shift/su_mean 0.000
_refine_ls_structure_factor_coef Fsqd
_refine_ls_weighting_details 'calc w=1/[\s^2^(Fo^2^)+(0.0353P)^2^+0.0795P] where P=(Fo^2^+2Fc^2^)/3'
_refine_ls_weighting_scheme calc
_refine_ls_wR_factor_gt 0.0853
_refine_ls_wR_factor_ref 0.0985
_reflns_number_gt 4177
_reflns_number_total 5837
_reflns_threshold_expression >2sigma(I)
_cod_data_source_file ol800579j-file004.cif
_cod_data_source_block 070920c
_cod_depositor_comments
;
The following automatic conversions were performed:

'_symmetry_cell_setting' value 'Monoclinic' changed to 'monoclinic'
according to /home/saulius/struct/CIF-dictionaries/cif_core.dic
dictionary named 'cif_core.dic' version 2.4.1 from 2010-06-29.

Automatic conversion script
Id: cif_fix_values 1715 2011-07-08 13:25:40Z adriana 
;
_cod_original_sg_symbol_H-M P2(1)
_cod_database_code 1504674

loop_
_symmetry_equiv_pos_as_xyz
'x, y, z'
'-x, y+1/2, -z'

loop_
_atom_site_label
_atom_site_type_symbol
_atom_site_fract_x
_atom_site_fract_y
_atom_site_fract_z
_atom_site_U_iso_or_equiv
_atom_site_adp_type
_atom_site_occupancy
_atom_site_symmetry_multiplicity
_atom_site_calc_flag
_atom_site_refinement_flags
S1 S 0.65204(11) 0.15242(8) 0.25198(5) 0.0563(2) Uani 1 1 d .
C1 C 0.3485(4) 0.1438(3) 0.16036(16) 0.0549(9) Uani 1 1 d .
H1A H 0.3865 0.0676 0.1623 0.066 Uiso 1 1 calc R
H1B H 0.3633 0.1727 0.1136 0.066 Uiso 1 1 calc R
C2 C 0.1529(4) 0.1500(3) 0.16960(16) 0.0489(8) Uani 1 1 d .
H2 H 0.0805 0.1114 0.1298 0.059 Uiso 1 1 calc R
C3 C 0.0868(4) 0.2677(3) 0.17261(16) 0.0494(8) Uani 1 1 d .
H3 H -0.0256 0.2692 0.1929 0.059 Uiso 1 1 calc R
C4 C 0.2264(4) 0.3455(3) 0.21631(16) 0.0451(8) Uani 1 1 d .
C5 C 0.3731(4) 0.2799(3) 0.26238(16) 0.0459(8) Uani 1 1 d .
H5A H 0.4605 0.3297 0.2880 0.055 Uiso 1 1 calc R
H5B H 0.3211 0.2369 0.2975 0.055 Uiso 1 1 calc R
C6 C 0.1352(4) 0.4258(3) 0.26332(17) 0.0542(9) Uani 1 1 d .
H6A H 0.0097 0.4350 0.2438 0.065 Uiso 1 1 calc R
H6B H 0.1429 0.3977 0.3119 0.065 Uiso 1 1 calc R
C7 C 0.2333(5) 0.5350(3) 0.26323(17) 0.0552(9) Uani 1 1 d .
H7 H 0.1461 0.5946 0.2636 0.066 Uiso 1 1 calc R
C8 C 0.3034(4) 0.4243(3) 0.16314(16) 0.0499(8) Uani 1 1 d .
H8 H 0.4257 0.4037 0.1569 0.060 Uiso 1 1 calc R
C9 C 0.1741(5) 0.4028(3) 0.09679(17) 0.0569(9) Uani 1 1 d .
C10 C 0.0225(7) 0.3892(4) -0.0091(2) 0.0894(15) Uani 1 1 d .
H10 H -0.0204 0.4022 -0.0573 0.107 Uiso 1 1 calc R
C11 C -0.0393(6) 0.3107(4) 0.0297(2) 0.0779(12) Uani 1 1 d .
H11 H -0.1285 0.2597 0.0143 0.093 Uiso 1 1 calc R
C12 C 0.0602(5) 0.3210(3) 0.10045(18) 0.0573(9) Uani 1 1 d .
C13 C 0.6058(4) 0.0585(3) 0.31780(17) 0.0506(9) Uani 1 1 d .
C14 C 0.5762(4) -0.0506(3) 0.3013(2) 0.0609(10) Uani 1 1 d .
H14 H 0.5793 -0.0755 0.2548 0.073 Uiso 1 1 calc R
C15 C 0.5418(5) -0.1234(3) 0.3541(2) 0.0665(11) Uani 1 1 d .
H15 H 0.5213 -0.1970 0.3426 0.080 Uiso 1 1 calc R
C16 C 0.5374(5) -0.0885(3) 0.4237(2) 0.0647(10) Uani 1 1 d .
C17 C 0.5680(5) 0.0204(3) 0.4391(2) 0.0672(10) Uani 1 1 d .
H17 H 0.5665 0.0450 0.4858 0.081 Uiso 1 1 calc R
C18 C 0.6012(5) 0.0952(3) 0.38684(19) 0.0625(9) Uani 1 1 d .
H18 H 0.6200 0.1690 0.3982 0.075 Uiso 1 1 calc R
C19 C 0.5057(6) -0.1692(4) 0.4818(2) 0.0849(13) Uani 1 1 d .
H19A H 0.5173 -0.2428 0.4648 0.127 Uiso 1 1 calc R
H19B H 0.3873 -0.1588 0.4936 0.127 Uiso 1 1 calc R
H19C H 0.5925 -0.1570 0.5237 0.127 Uiso 1 1 calc R
C20 C 0.1053(4) -0.0119(3) 0.2357(2) 0.0527(9) Uani 1 1 d .
C21 C 0.0775(4) -0.0548(3) 0.30654(17) 0.0470(8) Uani 1 1 d .
C22 C 0.0754(5) -0.1677(3) 0.3155(2) 0.0652(10) Uani 1 1 d .
H22 H 0.0948 -0.2135 0.2778 0.078 Uiso 1 1 calc R
C23 C 0.0448(5) -0.2127(3) 0.3796(2) 0.0678(11) Uani 1 1 d .
H23 H 0.0418 -0.2885 0.3853 0.081 Uiso 1 1 calc R
C24 C 0.0188(4) -0.1445(3) 0.4347(2) 0.0545(9) Uani 1 1 d .
C25 C 0.0245(5) -0.0329(3) 0.4284(2) 0.0570(9) Uani 1 1 d .
H25 H 0.0083 0.0118 0.4669 0.068 Uiso 1 1 calc R
C26 C 0.0545(4) 0.0129(3) 0.36372(19) 0.0553(9) Uani 1 1 d .
H26 H 0.0592 0.0888 0.3588 0.066 Uiso 1 1 calc R
C27 C 0.3800(5) 0.5499(3) 0.3266(2) 0.0595(9) Uani 1 1 d .
C28 C 0.6917(6) 0.5303(4) 0.3680(2) 0.1021(15) Uani 1 1 d .
H28A H 0.7081 0.6064 0.3807 0.153 Uiso 1 1 calc R
H28B H 0.7975 0.5030 0.3512 0.153 Uiso 1 1 calc R
H28C H 0.6703 0.4890 0.4093 0.153 Uiso 1 1 calc R
C29 C 0.4023(6) 0.6205(4) 0.1791(2) 0.0684(11) Uani 1 1 d .
C30 C 0.6224(6) 0.6700(4) 0.1013(2) 0.0911(14) Uani 1 1 d .
C31 C 0.7705(6) 0.6857(5) 0.1623(3) 0.1164(18) Uani 1 1 d .
H31A H 0.7269 0.7266 0.1997 0.175 Uiso 1 1 calc R
H31B H 0.8668 0.7252 0.1459 0.175 Uiso 1 1 calc R
H31C H 0.8129 0.6153 0.1805 0.175 Uiso 1 1 calc R
C32 C 0.5410(7) 0.7765(5) 0.0750(3) 0.164(3) Uani 1 1 d .
H32A H 0.4573 0.7643 0.0321 0.246 Uiso 1 1 calc R
H32B H 0.6335 0.8256 0.0646 0.246 Uiso 1 1 calc R
H32C H 0.4798 0.8083 0.1112 0.246 Uiso 1 1 calc R
C33 C 0.6856(8) 0.6031(6) 0.0410(3) 0.155(3) Uani 1 1 d .
H33A H 0.7329 0.5340 0.0596 0.232 Uiso 1 1 calc R
H33B H 0.7774 0.6430 0.0216 0.232 Uiso 1 1 calc R
H33C H 0.5863 0.5904 0.0037 0.232 Uiso 1 1 calc R
N1 N 0.4619(3) 0.2065(2) 0.21659(13) 0.0483(7) Uani 1 1 d .
N2 N 0.2979(4) 0.5350(2) 0.19440(14) 0.0562(7) Uani 1 1 d .
N3 N -0.0180(5) -0.1913(3) 0.5025(2) 0.0778(10) Uani 1 1 d .
O1 O 0.7172(3) 0.0919(2) 0.19612(13) 0.0721(7) Uani 1 1 d .
O2 O 0.7561(3) 0.2395(2) 0.28785(13) 0.0700(7) Uani 1 1 d .
O3 O 0.1579(4) 0.4490(2) 0.03046(13) 0.0769(8) Uani 1 1 d .
O4 O 0.1297(3) 0.09727(19) 0.23696(11) 0.0513(6) Uani 1 1 d .
O5 O 0.1048(4) -0.0673(2) 0.18316(14) 0.0789(8) Uani 1 1 d .
O6 O -0.0310(5) -0.1306(3) 0.55261(16) 0.1086(12) Uani 1 1 d .
O7 O -0.0432(6) -0.2902(3) 0.50500(19) 0.1275(13) Uani 1 1 d .
O8 O 0.5408(3) 0.5191(2) 0.31213(13) 0.0707(7) Uani 1 1 d .
O9 O 0.3518(4) 0.5822(3) 0.38350(14) 0.0919(9) Uani 1 1 d .
O10 O 0.4147(4) 0.7050(2) 0.21393(16) 0.0875(9) Uani 1 1 d .
O11 O 0.4831(4) 0.5972(2) 0.12243(14) 0.0869(8) Uani 1 1 d .

loop_
_atom_site_aniso_label
_atom_site_aniso_U_11
_atom_site_aniso_U_22
_atom_site_aniso_U_33
_atom_site_aniso_U_23
_atom_site_aniso_U_13
_atom_site_aniso_U_12
S1 0.0401(4) 0.0651(6) 0.0643(6) -0.0029(5) 0.0097(4) 0.0022(4)
C1 0.0510(19) 0.068(2) 0.0445(19) -0.0105(18) 0.0044(15) 0.0045(18)
C2 0.0467(18) 0.060(2) 0.0391(18) -0.0040(17) 0.0038(14) 0.0009(18)
C3 0.0415(19) 0.059(2) 0.048(2) -0.0003(17) 0.0082(15) 0.0027(16)
C4 0.0422(19) 0.055(2) 0.0405(18) 0.0044(15) 0.0136(15) 0.0045(15)
C5 0.0453(18) 0.052(2) 0.0409(18) 0.0001(15) 0.0082(15) -0.0001(15)
C6 0.057(2) 0.057(2) 0.051(2) 0.0028(17) 0.0159(17) 0.0074(17)
C7 0.066(2) 0.051(2) 0.051(2) 0.0023(17) 0.0147(18) 0.0138(18)
C8 0.056(2) 0.053(2) 0.0432(19) 0.0064(16) 0.0145(16) 0.0004(17)
C9 0.073(3) 0.061(2) 0.038(2) 0.0085(17) 0.0113(18) 0.012(2)
C10 0.117(4) 0.094(4) 0.049(3) -0.003(3) -0.013(3) 0.022(3)
C11 0.076(3) 0.086(3) 0.064(3) -0.003(2) -0.015(2) 0.018(2)
C12 0.054(2) 0.070(3) 0.045(2) -0.0014(18) -0.0023(17) 0.012(2)
C13 0.042(2) 0.058(2) 0.049(2) -0.0043(17) -0.0011(16) 0.0053(16)
C14 0.054(2) 0.069(3) 0.058(2) -0.010(2) 0.0028(18) 0.0094(19)
C15 0.066(3) 0.046(2) 0.083(3) -0.004(2) -0.002(2) 0.0020(18)
C16 0.055(2) 0.066(3) 0.071(3) 0.008(2) -0.0004(19) 0.0066(19)
C17 0.075(3) 0.069(3) 0.055(2) 0.000(2) 0.003(2) 0.007(2)
C18 0.067(2) 0.056(2) 0.061(2) -0.009(2) 0.0003(19) 0.004(2)
C19 0.081(3) 0.084(3) 0.089(3) 0.024(2) 0.007(2) 0.004(2)
C20 0.045(2) 0.051(2) 0.059(3) -0.0073(19) -0.0025(18) 0.0007(16)
C21 0.0415(19) 0.043(2) 0.055(2) -0.0050(17) 0.0018(16) 0.0013(15)
C22 0.071(3) 0.043(2) 0.082(3) -0.011(2) 0.010(2) 0.0010(19)
C23 0.069(3) 0.043(2) 0.092(3) 0.007(2) 0.011(2) -0.0003(18)
C24 0.045(2) 0.055(2) 0.062(2) 0.0079(19) 0.0034(18) -0.0006(16)
C25 0.057(2) 0.049(2) 0.063(2) -0.0038(18) 0.0052(18) 0.0004(17)
C26 0.056(2) 0.045(2) 0.062(2) 0.0005(18) 0.0020(18) -0.0021(17)
C27 0.076(3) 0.048(2) 0.054(2) 0.0010(18) 0.010(2) 0.003(2)
C28 0.072(3) 0.120(4) 0.105(4) 0.004(3) -0.019(3) -0.006(3)
C29 0.089(3) 0.065(3) 0.051(2) 0.004(2) 0.010(2) -0.006(2)
C30 0.085(3) 0.115(4) 0.073(3) 0.026(3) 0.011(2) -0.039(3)
C31 0.092(3) 0.147(5) 0.106(4) 0.019(3) -0.001(3) -0.017(3)
C32 0.108(4) 0.155(6) 0.219(7) 0.129(6) -0.009(4) -0.030(4)
C33 0.182(6) 0.205(7) 0.093(4) -0.011(4) 0.070(4) -0.093(5)
N1 0.0394(15) 0.0581(17) 0.0477(16) -0.0042(13) 0.0070(12) 0.0037(12)
N2 0.073(2) 0.0473(17) 0.0495(17) 0.0037(14) 0.0140(15) -0.0049(15)
N3 0.081(2) 0.073(3) 0.078(3) 0.021(2) 0.008(2) -0.006(2)
O1 0.0518(14) 0.0969(19) 0.0728(16) -0.0120(15) 0.0262(12) 0.0121(14)
O2 0.0448(14) 0.0730(18) 0.0903(18) -0.0091(15) 0.0036(12) -0.0148(13)
O3 0.105(2) 0.0799(19) 0.0454(15) 0.0121(14) 0.0113(15) 0.0141(17)
O4 0.0570(14) 0.0480(14) 0.0491(13) -0.0031(11) 0.0082(11) -0.0044(12)
O5 0.112(2) 0.0582(17) 0.0645(17) -0.0163(14) 0.0065(15) -0.0019(16)
O6 0.146(3) 0.115(3) 0.064(2) 0.004(2) 0.015(2) -0.027(2)
O7 0.193(4) 0.069(2) 0.130(3) 0.034(2) 0.056(3) -0.002(2)
O8 0.0661(18) 0.0750(18) 0.0697(17) -0.0083(13) 0.0057(14) 0.0041(14)
O9 0.106(2) 0.114(2) 0.0571(17) -0.0162(17) 0.0143(16) 0.0147(18)
O10 0.117(2) 0.0577(18) 0.088(2) -0.0020(16) 0.0176(17) -0.0125(17)
O11 0.111(2) 0.092(2) 0.0631(17) 0.0039(15) 0.0283(16) -0.0398(18)

loop_
_atom_type_symbol
_atom_type_description
_atom_type_scat_dispersion_real
_atom_type_scat_dispersion_imag
_atom_type_scat_source
C C 0.0033 0.0016 'International Tables Vol C Tables 4.2.6.8 and 6.1.1.4'
H H 0.0000 0.0000 'International Tables Vol C Tables 4.2.6.8 and 6.1.1.4'
N N 0.0061 0.0033 'International Tables Vol C Tables 4.2.6.8 and 6.1.1.4'
O O 0.0106 0.0060 'International Tables Vol C Tables 4.2.6.8 and 6.1.1.4'
S S 0.1246 0.1234 'International Tables Vol C Tables 4.2.6.8 and 6.1.1.4'

loop_
_geom_angle_atom_site_label_1
_geom_angle_atom_site_label_2
_geom_angle_atom_site_label_3
_geom_angle
O2 S1 O1 120.37(15)
O2 S1 N1 106.46(14)
O1 S1 N1 106.56(14)
O2 S1 C13 107.56(15)
O1 S1 C13 107.99(17)
N1 S1 C13 107.26(14)
N1 C1 C2 111.4(2)
N1 C1 H1A 109.4
C2 C1 H1A 109.4
N1 C1 H1B 109.4
C2 C1 H1B 109.4
H1A C1 H1B 108.0
O4 C2 C1 108.9(2)
O4 C2 C3 107.5(2)
C1 C2 C3 112.5(3)
O4 C2 H2 109.3
C1 C2 H2 109.3
C3 C2 H2 109.3
C12 C3 C2 112.1(3)
C12 C3 C4 101.9(3)
C2 C3 C4 113.1(2)
C12 C3 H3 109.8
C2 C3 H3 109.8
C4 C3 H3 109.8
C5 C4 C6 110.6(2)
C5 C4 C3 111.0(3)
C6 C4 C3 111.3(3)
C5 C4 C8 112.3(3)
C6 C4 C8 102.6(3)
C3 C4 C8 108.8(2)
N1 C5 C4 109.9(2)
N1 C5 H5A 109.7
C4 C5 H5A 109.7
N1 C5 H5B 109.7
C4 C5 H5B 109.7
H5A C5 H5B 108.2
C7 C6 C4 107.1(3)
C7 C6 H6A 110.3
C4 C6 H6A 110.3
C7 C6 H6B 110.3
C4 C6 H6B 110.3
H6A C6 H6B 108.6
N2 C7 C27 113.7(3)
N2 C7 C6 103.2(3)
C27 C7 C6 113.8(3)
N2 C7 H7 108.6
C27 C7 H7 108.6
C6 C7 H7 108.6
N2 C8 C9 116.2(3)
N2 C8 C4 105.8(2)
C9 C8 C4 99.8(3)
N2 C8 H8 111.4
C9 C8 H8 111.4
C4 C8 H8 111.4
C12 C9 O3 112.9(3)
C12 C9 C8 116.0(3)
O3 C9 C8 131.0(3)
C11 C10 O3 111.9(4)
C11 C10 H10 124.0
O3 C10 H10 124.0
C10 C11 C12 105.7(4)
C10 C11 H11 127.2
C12 C11 H11 127.2
C9 C12 C11 105.8(3)
C9 C12 C3 112.0(3)
C11 C12 C3 142.1(4)
C14 C13 C18 120.0(3)
C14 C13 S1 120.7(3)
C18 C13 S1 119.2(3)
C13 C14 C15 119.7(3)
C13 C14 H14 120.1
C15 C14 H14 120.1
C16 C15 C14 121.2(4)
C16 C15 H15 119.4
C14 C15 H15 119.4
C17 C16 C15 118.1(4)
C17 C16 C19 120.9(4)
C15 C16 C19 120.9(4)
C16 C17 C18 121.7(4)
C16 C17 H17 119.1
C18 C17 H17 119.1
C13 C18 C17 119.2(4)
C13 C18 H18 120.4
C17 C18 H18 120.4
C16 C19 H19A 109.5
C16 C19 H19B 109.5
H19A C19 H19B 109.5
C16 C19 H19C 109.5
H19A C19 H19C 109.5
H19B C19 H19C 109.5
O5 C20 O4 123.8(3)
O5 C20 C21 124.4(3)
O4 C20 C21 111.8(3)
C22 C21 C26 119.4(3)
C22 C21 C20 117.8(3)
C26 C21 C20 122.8(3)
C23 C22 C21 120.5(4)
C23 C22 H22 119.7
C21 C22 H22 119.7
C24 C23 C22 119.1(4)
C24 C23 H23 120.5
C22 C23 H23 120.5
C25 C24 C23 122.0(4)
C25 C24 N3 118.5(4)
C23 C24 N3 119.5(4)
C24 C25 C26 119.2(3)
C24 C25 H25 120.4
C26 C25 H25 120.4
C21 C26 C25 119.8(3)
C21 C26 H26 120.1
C25 C26 H26 120.1
O9 C27 O8 124.4(4)
O9 C27 C7 122.9(4)
O8 C27 C7 112.7(3)
O8 C28 H28A 109.5
O8 C28 H28B 109.5
H28A C28 H28B 109.5
O8 C28 H28C 109.5
H28A C28 H28C 109.5
H28B C28 H28C 109.5
O10 C29 O11 127.0(4)
O10 C29 N2 122.3(4)
O11 C29 N2 110.7(4)
O11 C30 C32 109.8(4)
O11 C30 C31 110.7(3)
C32 C30 C31 111.7(5)
O11 C30 C33 101.1(4)
C32 C30 C33 112.0(5)
C31 C30 C33 111.1(5)
C30 C31 H31A 109.5
C30 C31 H31B 109.5
H31A C31 H31B 109.5
C30 C31 H31C 109.5
H31A C31 H31C 109.5
H31B C31 H31C 109.5
C30 C32 H32A 109.5
C30 C32 H32B 109.5
H32A C32 H32B 109.5
C30 C32 H32C 109.5
H32A C32 H32C 109.5
H32B C32 H32C 109.5
C30 C33 H33A 109.5
C30 C33 H33B 109.5
H33A C33 H33B 109.5
C30 C33 H33C 109.5
H33A C33 H33C 109.5
H33B C33 H33C 109.5
C5 N1 C1 118.1(2)
C5 N1 S1 117.10(19)
C1 N1 S1 117.9(2)
C29 N2 C7 118.1(3)
C29 N2 C8 124.3(3)
C7 N2 C8 112.9(2)
O6 N3 O7 122.6(4)
O6 N3 C24 119.2(4)
O7 N3 C24 118.0(4)
C9 O3 C10 103.7(3)
C20 O4 C2 117.1(3)
C27 O8 C28 118.0(3)
C29 O11 C30 121.1(3)

loop_
_geom_bond_atom_site_label_1
_geom_bond_atom_site_label_2
_geom_bond_distance
S1 O2 1.428(2)
S1 O1 1.429(2)
S1 N1 1.628(3)
S1 C13 1.759(4)
C1 N1 1.473(4)
C1 C2 1.513(4)
C1 H1A 0.9700
C1 H1B 0.9700
C2 O4 1.455(3)
C2 C3 1.521(4)
C2 H2 0.9800
C3 C12 1.492(4)
C3 C4 1.559(4)
C3 H3 0.9800
C4 C5 1.527(4)
C4 C6 1.547(4)
C4 C8 1.560(4)
C5 N1 1.470(4)
C5 H5A 0.9700
C5 H5B 0.9700
C6 C7 1.522(5)
C6 H6A 0.9700
C6 H6B 0.9700
C7 N2 1.450(4)
C7 C27 1.514(5)
C7 H7 0.9800
C8 N2 1.473(4)
C8 C9 1.491(4)
C8 H8 0.9800
C9 C12 1.324(5)
C9 O3 1.359(4)
C10 C11 1.329(6)
C10 O3 1.380(5)
C10 H10 0.9300
C11 C12 1.434(5)
C11 H11 0.9300
C13 C14 1.375(5)
C13 C18 1.380(4)
C14 C15 1.385(5)
C14 H14 0.9300
C15 C16 1.382(5)
C15 H15 0.9300
C16 C17 1.370(5)
C16 C19 1.515(5)
C17 C18 1.390(5)
C17 H17 0.9300
C18 H18 0.9300
C19 H19A 0.9600
C19 H19B 0.9600
C19 H19C 0.9600
C20 O5 1.197(4)
C20 O4 1.342(4)
C20 C21 1.476(5)
C21 C22 1.386(5)
C21 C26 1.387(4)
C22 C23 1.376(5)
C22 H22 0.9300
C23 C24 1.365(5)
C23 H23 0.9300
C24 C25 1.364(5)
C24 N3 1.462(5)
C25 C26 1.388(5)
C25 H25 0.9300
C26 H26 0.9300
C27 O9 1.189(4)
C27 O8 1.336(4)
C28 O8 1.437(4)
C28 H28A 0.9600
C28 H28B 0.9600
C28 H28C 0.9600
C29 O10 1.216(4)
C29 O11 1.335(4)
C29 N2 1.361(4)
C30 O11 1.473(5)
C30 C32 1.488(7)
C30 C31 1.490(6)
C30 C33 1.531(7)
C31 H31A 0.9600
C31 H31B 0.9600
C31 H31C 0.9600
C32 H32A 0.9600
C32 H32B 0.9600
C32 H32C 0.9600
C33 H33A 0.9600
C33 H33B 0.9600
C33 H33C 0.9600
N3 O6 1.215(4)
N3 O7 1.221(4)
